data_2016521
loop_
_publ_author_name
'Luo, Jian-Hai'
'Huang, Chang-Cang'
'Huang, Xi-He'
'Wang, Jin-Gen'

_publ_section_title
\m~2~-Acetato-\k^2^<i>O</i>:<i>O</i>'-tris(\m~2~-ferrocenecarboxylato-\k^2^<i>O</i>:<i>O</i>')bis[(<i>N</i>,<i>N</i>-dimethylformamide-\k<i>O</i>)copper(II)]
_journal_coeditor_code SQ3093
_journal_issue 3
_journal_name_full 'Acta Crystallographica Section C'
_journal_page_first m121
_journal_page_last m122
_journal_paper_doi 10.1107/S0108270107044952
_journal_volume 64
_journal_year 2008
_chemical_formula_iupac '[Cu2 Fe3 (C5 H5)3 (C2 H3 O2) (C6 H4 O2)3 (C3 H7 N O)2]'
_chemical_formula_moiety 'C41 H44 Cu2 Fe3 N2 O10'
_chemical_formula_sum 'C41 H44 Cu2 Fe3 N2 O10'
_chemical_formula_weight 1019.41
_chemical_name_systematic
;
\m~2~-Acetato-\k^2^O:O'-tris(\m~2~-ferrocenecarboxylato-\k^2^O:O')bis[(N,N-\
dimethylformamide-\kO)copper(II)]
;
_space_group_IT_number 2
_symmetry_cell_setting triclinic
_symmetry_space_group_name_Hall '-P 1'
_symmetry_space_group_name_H-M 'P -1'
_atom_sites_solution_hydrogens geom
_atom_sites_solution_primary direct
_atom_sites_solution_secondary difmap
_audit_creation_method SHELXL97
_cell_angle_alpha 108.96(3)
_cell_angle_beta 94.57(3)
_cell_angle_gamma 110.33(3)
_cell_formula_units_Z 2
_cell_length_a 10.948(2)
_cell_length_b 13.548(3)
_cell_length_c 15.828(3)
_cell_measurement_reflns_used 14862
_cell_measurement_temperature 298(2)
_cell_measurement_theta_max 27.48
_cell_measurement_theta_min 3.07
_cell_volume 2032.3(10)
_computing_cell_refinement 'RAPID-AUTO (Rigaku, 1998)'
_computing_data_collection 'RAPID-AUTO (Rigaku, 1998)'
_computing_data_reduction 'RAPID-AUTO (Rigaku, 1998)'
_computing_molecular_graphics 'SHELXTL/PC (Sheldrick, 1993)'
_computing_publication_material 'SHELXL97/2 (Sheldrick, 1997)'
_computing_structure_refinement 'SHELXL97 (Sheldrick, 1997)'
_computing_structure_solution 'SHELXS97 (Sheldrick, 1997)'
_diffrn_ambient_temperature 298(2)
_diffrn_measured_fraction_theta_full 0.976
_diffrn_measured_fraction_theta_max 0.976
_diffrn_measurement_device_type 'Rigaku R-AXIS RAPID'
_diffrn_measurement_method oscillation
_diffrn_radiation_monochromator graphite
_diffrn_radiation_source 'rotating anode'
_diffrn_radiation_type MoK\a
_diffrn_radiation_wavelength 0.71073
_diffrn_reflns_av_R_equivalents 0.0448
_diffrn_reflns_av_sigmaI/netI 0.0610
_diffrn_reflns_limit_h_max 13
_diffrn_reflns_limit_h_min -14
_diffrn_reflns_limit_k_max 17
_diffrn_reflns_limit_k_min -17
_diffrn_reflns_limit_l_max 20
_diffrn_reflns_limit_l_min -20
_diffrn_reflns_number 19821
_diffrn_reflns_theta_full 27.48
_diffrn_reflns_theta_max 27.48
_diffrn_reflns_theta_min 3.07
_diffrn_standards_decay_% 0
_diffrn_standards_interval_count 0
_diffrn_standards_interval_time 0
_diffrn_standards_number 2
_exptl_absorpt_coefficient_mu 2.135
_exptl_absorpt_correction_T_max 0.6068
_exptl_absorpt_correction_T_min 0.5668
_exptl_absorpt_correction_type multi-scan
_exptl_absorpt_process_details '(ABSCOR; Higashi, 1995)'
_exptl_crystal_colour green
_exptl_crystal_density_diffrn 1.666
_exptl_crystal_density_method 'not measured'
_exptl_crystal_description rhombic
_exptl_crystal_F_000 1040
_exptl_crystal_size_max 0.30
_exptl_crystal_size_mid 0.26
_exptl_crystal_size_min 0.26
_refine_diff_density_max 0.755
_refine_diff_density_min -1.393
_refine_ls_extinction_method none
_refine_ls_goodness_of_fit_ref 1.047
_refine_ls_hydrogen_treatment constr
_refine_ls_matrix_type full
_refine_ls_number_parameters 486
_refine_ls_number_reflns 9106
_refine_ls_number_restraints 0
_refine_ls_restrained_S_all 1.047
_refine_ls_R_factor_all 0.0869
_refine_ls_R_factor_gt 0.0596
_refine_ls_shift/su_max 0.000
_refine_ls_shift/su_mean 0.000
_refine_ls_structure_factor_coef Fsqd
_refine_ls_weighting_details 'calc w = 1/[\s^2^(Fo^2^)+(0.0962P)^2^+3.4415P] where P=(Fo^2^+2Fc^2^)/3'
_refine_ls_weighting_scheme calc
_refine_ls_wR_factor_gt 0.1618
_refine_ls_wR_factor_ref 0.1839
_reflns_number_gt 6613
_reflns_number_total 9106
_reflns_threshold_expression I>2\s(I)
_cod_data_source_file sq3093.cif
_cod_data_source_block I
_cod_database_code 2016521
_cod_database_fobs_code 2016521

loop_
_symmetry_equiv_pos_as_xyz
'x, y, z'
'-x, -y, -z'

loop_
_atom_site_type_symbol
_atom_site_label
_atom_site_fract_x
_atom_site_fract_y
_atom_site_fract_z
_atom_site_U_iso_or_equiv
_atom_site_adp_type
_atom_site_calc_flag
_atom_site_refinement_flags
_atom_site_occupancy
Cu Cu1 0.61220(6) 0.29677(5) 0.14850(4) 0.02853(16) Uani d . 1
Cu Cu2 0.87075(6) 0.35953(5) 0.16691(4) 0.02790(16) Uani d . 1
Fe Fe2 0.73811(9) 0.15331(7) -0.19309(5) 0.0366(2) Uani d . 1
Fe Fe1 0.76655(8) 0.22841(7) 0.46343(5) 0.0373(2) Uani d . 1
Fe Fe3 0.74862(10) 0.73109(8) 0.36609(7) 0.0506(2) Uani d . 1
O O3 0.8335(4) 0.3589(3) 0.0433(2) 0.0351(8) Uani d . 1
O O7 0.8240(4) 0.1930(3) 0.1141(3) 0.0381(8) Uani d . 1
O O6 0.6555(4) 0.4598(3) 0.1752(3) 0.0359(8) Uani d . 1
O O4 0.6113(4) 0.2705(3) 0.0184(2) 0.0380(8) Uani d . 1
O O5 0.8760(4) 0.5149(3) 0.2192(3) 0.0388(9) Uani d . 1
O O2 0.6557(4) 0.3314(4) 0.2820(2) 0.0420(9) Uani d . 1
O O1 0.8682(4) 0.3497(4) 0.2867(2) 0.0402(9) Uani d . 1
O O8 0.6111(4) 0.1451(3) 0.1259(3) 0.0398(9) Uani d . 1
O O10 0.3985(4) 0.2433(4) 0.1349(3) 0.0463(10) Uani d . 1
O O9 1.0815(4) 0.4089(4) 0.1694(3) 0.0442(9) Uani d . 1
N N1 1.2437(6) 0.4268(6) 0.0902(5) 0.0675(18) Uani d . 1
N N2 0.2132(7) 0.2176(6) 0.1945(6) 0.0697(19) Uani d . 1
C C1 0.7695(6) 0.3445(4) 0.3222(3) 0.0343(11) Uani d . 1
C C2 0.7867(6) 0.3563(5) 0.4188(4) 0.0395(12) Uani d . 1
C C3 0.9086(7) 0.3769(5) 0.4743(4) 0.0460(14) Uani d . 1
H H3 0.9886 0.3847 0.4555 0.055 Uiso calc R 1
C C4 0.8882(8) 0.3834(5) 0.5624(4) 0.0548(17) Uani d . 1
H H4 0.9523 0.3977 0.6119 0.066 Uiso calc R 1
C C5 0.7540(9) 0.3645(6) 0.5617(4) 0.0573(18) Uani d . 1
H H5 0.7132 0.3626 0.6109 0.069 Uiso calc R 1
C C6 0.6905(8) 0.3487(6) 0.4738(4) 0.0521(16) Uani d . 1
H H6 0.6015 0.3357 0.4555 0.063 Uiso calc R 1
C C7 0.6141(8) 0.0739(7) 0.4289(6) 0.068(2) Uani d . 1
H H7 0.5252 0.0607 0.4304 0.082 Uiso calc R 1
C C8 0.7128(10) 0.0913(6) 0.5000(5) 0.069(2) Uani d . 1
H H8 0.7004 0.0921 0.5577 0.083 Uiso calc R 1
C C9 0.8316(9) 0.1072(6) 0.4718(6) 0.069(2) Uani d . 1
H H9 0.9123 0.1196 0.5060 0.083 Uiso calc R 1
C C10 0.8074(9) 0.1012(6) 0.3804(6) 0.068(2) Uani d . 1
H H10 0.8704 0.1100 0.3443 0.082 Uiso calc R 1
C C11 0.6745(8) 0.0800(6) 0.3539(5) 0.0597(18) Uani d . 1
H H11 0.6323 0.0712 0.2970 0.072 Uiso calc R 1
C C12 0.7189(5) 0.3073(4) -0.0066(3) 0.0301(10) Uani d . 1
C C13 0.7077(5) 0.2853(4) -0.1057(3) 0.0314(10) Uani d . 1
C C14 0.8150(6) 0.3260(5) -0.1483(4) 0.0387(12) Uani d . 1
H H14 0.9026 0.3749 -0.1183 0.046 Uiso calc R 1
C C15 0.7639(7) 0.2787(5) -0.2438(4) 0.0483(15) Uani d . 1
H H15 0.8120 0.2900 -0.2881 0.058 Uiso calc R 1
C C16 0.6262(7) 0.2108(5) -0.2599(4) 0.0459(14) Uani d . 1
H H16 0.5685 0.1701 -0.3170 0.055 Uiso calc R 1
C C17 0.5908(6) 0.2146(5) -0.1762(4) 0.0403(12) Uani d . 1
H H17 0.5061 0.1776 -0.1681 0.048 Uiso calc R 1
C C18 0.6875(9) 0.0107(6) -0.1635(7) 0.068(2) Uani d . 1
H H18 0.6154 -0.0170 -0.1383 0.082 Uiso calc R 1
C C19 0.6858(10) -0.0179(7) -0.2583(7) 0.077(3) Uani d . 1
H H19 0.6132 -0.0672 -0.3065 0.092 Uiso calc R 1
C C20 0.8156(10) 0.0431(7) -0.2648(5) 0.070(2) Uani d . 1
H H20 0.8440 0.0413 -0.3189 0.084 Uiso calc R 1
C C21 0.8948(7) 0.1067(6) -0.1768(5) 0.0547(16) Uani d . 1
H H21 0.9849 0.1540 -0.1621 0.066 Uiso calc R 1
C C22 0.8153(8) 0.0872(6) -0.1148(5) 0.0521(16) Uani d . 1
H H22 0.8431 0.1198 -0.0514 0.062 Uiso calc R 1
C C23 0.7722(5) 0.5336(4) 0.2103(3) 0.0316(10) Uani d . 1
C C24 0.7895(6) 0.6546(5) 0.2447(4) 0.0390(12) Uani d . 1
C C25 0.9056(7) 0.7480(6) 0.3031(5) 0.0557(17) Uani d . 1
H H25 0.9856 0.7444 0.3231 0.067 Uiso calc R 1
C C26 0.8796(7) 0.8480(6) 0.3260(6) 0.064(2) Uani d . 1
H H26 0.9389 0.9211 0.3636 0.076 Uiso calc R 1
C C27 0.7461(8) 0.8160(6) 0.2810(5) 0.0613(18) Uani d . 1
H H27 0.7026 0.8646 0.2835 0.074 Uiso calc R 1
C C28 0.6914(7) 0.6974(6) 0.2318(5) 0.0517(15) Uani d . 1
H H28 0.6050 0.6543 0.1967 0.062 Uiso calc R 1
C C29 0.7967(13) 0.7074(11) 0.4817(7) 0.1035(17) Uani d . 1
H H29 0.8765 0.7039 0.5022 0.124 Uiso calc R 1
C C30 0.7749(13) 0.8055(11) 0.5033(7) 0.1035(17) Uani d . 1
H H30 0.8348 0.8789 0.5398 0.124 Uiso calc R 1
C C31 0.6402(13) 0.7706(11) 0.4575(7) 0.1035(17) Uani d . 1
H H31 0.5955 0.8181 0.4589 0.124 Uiso calc R 1
C C32 0.5877(13) 0.6540(11) 0.4106(7) 0.1035(17) Uani d . 1
H H32 0.5019 0.6094 0.3749 0.124 Uiso calc R 1
C C33 0.6860(13) 0.6156(12) 0.4263(7) 0.1035(17) Uani d . 1
H H33 0.6779 0.5406 0.4032 0.124 Uiso calc R 1
C C35 0.6934(8) -0.0006(5) 0.0838(5) 0.0558(17) Uani d . 1
H H35A 0.7419 -0.0080 0.1331 0.084 Uiso calc R 1
H H35B 0.7273 -0.0232 0.0298 0.084 Uiso calc R 1
H H35C 0.6005 -0.0483 0.0720 0.084 Uiso calc R 1
C C36 1.1219(7) 0.3952(6) 0.0992(6) 0.0590(18) Uani d . 1
H H36 1.0569 0.3571 0.0452 0.071 Uiso calc R 1
C C37 1.3472(11) 0.4908(11) 0.1742(10) 0.112(2) Uani d . 1
H H37A 1.3168 0.4657 0.2218 0.168 Uiso calc R 1
H H37B 1.3659 0.5703 0.1923 0.168 Uiso calc R 1
H H37C 1.4268 0.4784 0.1638 0.168 Uiso calc R 1
C C38 1.2905(11) 0.4134(11) 0.0096(9) 0.112(2) Uani d . 1
H H38A 1.2170 0.3662 -0.0420 0.168 Uiso calc R 1
H H38B 1.3532 0.3784 0.0093 0.168 Uiso calc R 1
H H38C 1.3336 0.4865 0.0060 0.168 Uiso calc R 1
C C34 0.7101(6) 0.1220(5) 0.1097(4) 0.0373(12) Uani d . 1
C C40 0.1239(11) 0.1510(11) 0.1034(10) 0.112(2) Uani d . 1
H H40A 0.1700 0.1690 0.0579 0.168 Uiso calc R 1
H H40B 0.0466 0.1691 0.1017 0.168 Uiso calc R 1
H H40C 0.0967 0.0714 0.0913 0.168 Uiso calc R 1
C C41 0.1499(11) 0.2274(10) 0.2676(9) 0.112(2) Uani d . 1
H H41A 0.2151 0.2753 0.3237 0.168 Uiso calc R 1
H H41B 0.1043 0.1535 0.2691 0.168 Uiso calc R 1
H H41C 0.0867 0.2601 0.2606 0.168 Uiso calc R 1
C C39 0.3427(8) 0.2540(7) 0.1983(6) 0.062(2) Uani d . 1
H H39 0.3977 0.2924 0.2565 0.074 Uiso calc R 1

loop_
_atom_site_aniso_label
_atom_site_aniso_U_11
_atom_site_aniso_U_22
_atom_site_aniso_U_33
_atom_site_aniso_U_12
_atom_site_aniso_U_13
_atom_site_aniso_U_23
Cu1 0.0279(3) 0.0294(3) 0.0301(3) 0.0118(2) 0.0105(2) 0.0119(2)
Cu2 0.0276(3) 0.0293(3) 0.0285(3) 0.0122(3) 0.0081(2) 0.0116(2)
Fe2 0.0524(5) 0.0332(4) 0.0312(4) 0.0214(4) 0.0126(3) 0.0154(3)
Fe1 0.0448(5) 0.0330(4) 0.0328(4) 0.0120(4) 0.0073(3) 0.0149(3)
Fe3 0.0512(5) 0.0473(5) 0.0511(5) 0.0241(4) 0.0134(4) 0.0103(4)
O3 0.035(2) 0.040(2) 0.0288(17) 0.0120(17) 0.0066(16) 0.0147(16)
O7 0.041(2) 0.0286(18) 0.047(2) 0.0154(17) 0.0158(18) 0.0137(16)
O6 0.036(2) 0.0304(18) 0.0402(19) 0.0146(17) 0.0078(17) 0.0113(16)
O4 0.040(2) 0.043(2) 0.0296(17) 0.0147(18) 0.0102(16) 0.0132(16)
O5 0.043(2) 0.0306(19) 0.043(2) 0.0169(17) 0.0132(18) 0.0111(16)
O2 0.049(2) 0.050(2) 0.0316(18) 0.021(2) 0.0152(18) 0.0183(17)
O1 0.045(2) 0.048(2) 0.0312(18) 0.0200(19) 0.0103(17) 0.0179(17)
O8 0.039(2) 0.0298(19) 0.053(2) 0.0129(17) 0.0192(19) 0.0176(17)
O10 0.032(2) 0.046(2) 0.066(3) 0.0177(18) 0.020(2) 0.023(2)
O9 0.033(2) 0.051(2) 0.052(2) 0.0152(19) 0.0143(19) 0.023(2)
N1 0.044(3) 0.069(4) 0.108(5) 0.027(3) 0.039(4) 0.047(4)
N2 0.058(4) 0.091(5) 0.111(6) 0.050(4) 0.050(4) 0.073(5)
C1 0.045(3) 0.031(3) 0.030(2) 0.016(2) 0.007(2) 0.014(2)
C2 0.053(3) 0.039(3) 0.029(2) 0.018(3) 0.009(2) 0.016(2)
C3 0.053(4) 0.029(3) 0.046(3) 0.003(3) 0.000(3) 0.019(2)
C4 0.075(5) 0.036(3) 0.039(3) 0.012(3) -0.006(3) 0.011(3)
C5 0.099(6) 0.057(4) 0.032(3) 0.043(4) 0.020(3) 0.022(3)
C6 0.073(5) 0.066(4) 0.041(3) 0.045(4) 0.024(3) 0.028(3)
C7 0.054(4) 0.054(4) 0.080(5) 0.003(4) 0.010(4) 0.024(4)
C8 0.102(7) 0.045(4) 0.059(4) 0.018(4) 0.015(4) 0.029(3)
C9 0.086(6) 0.043(4) 0.078(5) 0.032(4) -0.001(5) 0.019(4)
C10 0.077(5) 0.044(4) 0.078(5) 0.022(4) 0.038(4) 0.013(4)
C11 0.071(5) 0.043(4) 0.042(3) 0.009(3) -0.001(3) 0.006(3)
C12 0.040(3) 0.024(2) 0.031(2) 0.017(2) 0.010(2) 0.0118(19)
C13 0.041(3) 0.033(3) 0.028(2) 0.018(2) 0.009(2) 0.016(2)
C14 0.051(3) 0.033(3) 0.041(3) 0.017(3) 0.017(3) 0.022(2)
C15 0.080(5) 0.048(3) 0.040(3) 0.036(4) 0.029(3) 0.030(3)
C16 0.063(4) 0.045(3) 0.032(3) 0.022(3) 0.004(3) 0.017(2)
C17 0.044(3) 0.040(3) 0.041(3) 0.018(3) 0.008(3) 0.019(2)
C18 0.079(5) 0.048(4) 0.110(7) 0.035(4) 0.041(5) 0.055(4)
C19 0.090(6) 0.042(4) 0.088(6) 0.036(4) -0.012(5) 0.009(4)
C20 0.123(8) 0.074(5) 0.049(4) 0.071(6) 0.038(5) 0.026(4)
C21 0.056(4) 0.053(4) 0.068(4) 0.032(3) 0.017(3) 0.028(3)
C22 0.078(5) 0.056(4) 0.051(3) 0.045(4) 0.024(3) 0.034(3)
C23 0.040(3) 0.031(3) 0.028(2) 0.017(2) 0.013(2) 0.012(2)
C24 0.046(3) 0.027(3) 0.044(3) 0.016(2) 0.015(3) 0.010(2)
C25 0.046(4) 0.044(4) 0.075(5) 0.020(3) 0.020(3) 0.016(3)
C26 0.055(4) 0.036(3) 0.092(5) 0.013(3) 0.021(4) 0.017(4)
C27 0.072(5) 0.045(4) 0.077(5) 0.031(4) 0.019(4) 0.025(4)
C28 0.056(4) 0.048(4) 0.053(4) 0.026(3) 0.009(3) 0.017(3)
C29 0.129(4) 0.127(4) 0.081(3) 0.069(4) 0.058(3) 0.044(3)
C30 0.129(4) 0.127(4) 0.081(3) 0.069(4) 0.058(3) 0.044(3)
C31 0.129(4) 0.127(4) 0.081(3) 0.069(4) 0.058(3) 0.044(3)
C32 0.129(4) 0.127(4) 0.081(3) 0.069(4) 0.058(3) 0.044(3)
C33 0.129(4) 0.127(4) 0.081(3) 0.069(4) 0.058(3) 0.044(3)
C35 0.072(5) 0.034(3) 0.072(4) 0.026(3) 0.029(4) 0.024(3)
C36 0.046(4) 0.061(4) 0.081(5) 0.025(3) 0.024(4) 0.034(4)
C37 0.088(4) 0.122(5) 0.184(6) 0.067(4) 0.074(4) 0.091(5)
C38 0.088(4) 0.122(5) 0.184(6) 0.067(4) 0.074(4) 0.091(5)
C34 0.052(3) 0.028(3) 0.032(2) 0.014(2) 0.014(2) 0.014(2)
C40 0.088(4) 0.122(5) 0.184(6) 0.067(4) 0.074(4) 0.091(5)
C41 0.088(4) 0.122(5) 0.184(6) 0.067(4) 0.074(4) 0.091(5)
C39 0.067(4) 0.077(5) 0.085(5) 0.047(4) 0.048(4) 0.057(4)

loop_
_atom_type_symbol
_atom_type_description
_atom_type_scat_dispersion_real
_atom_type_scat_dispersion_imag
_atom_type_scat_source
C C 0.0033 0.0016 'International Tables Vol C Tables 4.2.6.8 and 6.1.1.4'
H H 0.0000 0.0000 'International Tables Vol C Tables 4.2.6.8 and 6.1.1.4'
N N 0.0061 0.0033 'International Tables Vol C Tables 4.2.6.8 and 6.1.1.4'
O O 0.0106 0.0060 'International Tables Vol C Tables 4.2.6.8 and 6.1.1.4'
Fe Fe 0.3463 0.8444 'International Tables Vol C Tables 4.2.6.8 and 6.1.1.4'
Cu Cu 0.3201 1.2651 'International Tables Vol C Tables 4.2.6.8 and 6.1.1.4'

loop_
_geom_angle_atom_site_label_1
_geom_angle_atom_site_label_2
_geom_angle_atom_site_label_3
_geom_angle
_geom_angle_publ_flag
O8 Cu1 O4 89.37(17) y
O8 Cu1 O6 167.62(15) ?
O4 Cu1 O6 89.89(16) y
O8 Cu1 O2 88.57(18) y
O4 Cu1 O2 167.40(16) ?
O6 Cu1 O2 89.46(17) y
O8 Cu1 O10 95.06(16) y
O4 Cu1 O10 96.20(17) y
O6 Cu1 O10 97.31(16) y
O2 Cu1 O10 96.36(17) y
O8 Cu1 Cu2 84.26(12) ?
O4 Cu1 Cu2 84.55(12) ?
O6 Cu1 Cu2 83.36(11) ?
O2 Cu1 Cu2 82.87(12) ?
O10 Cu1 Cu2 178.98(12) ?
O1 Cu2 O3 168.23(16) y
O1 Cu2 O5 89.34(17) ?
O3 Cu2 O5 89.81(17) y
O1 Cu2 O7 88.32(17) y
O3 Cu2 O7 90.03(17) y
O5 Cu2 O7 167.72(16) ?
O1 Cu2 O9 99.92(17) y
O3 Cu2 O9 91.85(16) y
O5 Cu2 O9 96.55(17) y
O7 Cu2 O9 95.72(16) y
O1 Cu2 Cu1 85.06(12) ?
O3 Cu2 Cu1 83.17(11) ?
O5 Cu2 Cu1 84.36(12) ?
O7 Cu2 Cu1 83.44(12) ?
O9 Cu2 Cu1 174.93(11) ?
C13 Fe2 C22 106.6(2) ?
C13 Fe2 C14 41.3(2) ?
C22 Fe2 C14 115.7(3) ?
C13 Fe2 C18 116.4(3) ?
C22 Fe2 C18 39.9(3) ?
C14 Fe2 C18 148.9(3) ?
C13 Fe2 C20 166.1(3) ?
C22 Fe2 C20 67.1(3) ?
C14 Fe2 C20 128.8(3) ?
C18 Fe2 C20 67.4(3) ?
C13 Fe2 C21 127.6(3) ?
C22 Fe2 C21 39.8(3) ?
C14 Fe2 C21 107.1(3) ?
C18 Fe2 C21 67.1(3) ?
C20 Fe2 C21 39.9(3) ?
C13 Fe2 C15 68.7(2) ?
C22 Fe2 C15 149.3(3) ?
C14 Fe2 C15 40.5(2) ?
C18 Fe2 C15 169.9(3) ?
C20 Fe2 C15 109.9(3) ?
C21 Fe2 C15 117.7(3) ?
C13 Fe2 C19 150.7(3) ?
C22 Fe2 C19 67.7(3) ?
C14 Fe2 C19 167.7(3) ?
C18 Fe2 C19 40.7(4) ?
C20 Fe2 C19 40.2(4) ?
C21 Fe2 C19 67.5(3) ?
C15 Fe2 C19 131.0(3) ?
C13 Fe2 C16 68.0(2) ?
C22 Fe2 C16 167.9(3) ?
C14 Fe2 C16 67.9(3) ?
C18 Fe2 C16 131.6(3) ?
C20 Fe2 C16 120.6(3) ?
C21 Fe2 C16 151.9(3) ?
C15 Fe2 C16 40.4(3) ?
C19 Fe2 C16 111.4(3) ?
C13 Fe2 C17 40.9(2) ?
C22 Fe2 C17 129.2(2) ?
C14 Fe2 C17 68.7(2) ?
C18 Fe2 C17 109.5(3) ?
C20 Fe2 C17 152.5(3) ?
C21 Fe2 C17 166.4(3) ?
C15 Fe2 C17 68.1(2) ?
C19 Fe2 C17 119.2(3) ?
C16 Fe2 C17 39.8(2) ?
C3 Fe1 C10 108.2(3) ?
C3 Fe1 C2 41.3(2) ?
C10 Fe1 C2 114.7(3) ?
C3 Fe1 C11 130.4(3) ?
C10 Fe1 C11 40.0(3) ?
C2 Fe1 C11 107.5(3) ?
C3 Fe1 C8 148.2(3) ?
C10 Fe1 C8 67.6(3) ?
C2 Fe1 C8 170.3(3) ?
C11 Fe1 C8 67.7(3) ?
C3 Fe1 C7 169.9(3) ?
C10 Fe1 C7 67.8(3) ?
C2 Fe1 C7 130.9(3) ?
C11 Fe1 C7 40.8(3) ?
C8 Fe1 C7 40.1(3) ?
C3 Fe1 C9 116.1(3) ?
C10 Fe1 C9 41.0(3) ?
C2 Fe1 C9 147.8(3) ?
C11 Fe1 C9 68.0(3) ?
C8 Fe1 C9 39.6(4) ?
C7 Fe1 C9 67.5(4) ?
C3 Fe1 C6 68.5(3) ?
C10 Fe1 C6 147.1(3) ?
C2 Fe1 C6 40.8(2) ?
C11 Fe1 C6 115.9(3) ?
C8 Fe1 C6 132.6(3) ?
C7 Fe1 C6 109.5(3) ?
C9 Fe1 C6 170.7(3) ?
C3 Fe1 C5 67.9(3) ?
C10 Fe1 C5 170.6(4) ?
C2 Fe1 C5 68.5(2) ?
C11 Fe1 C5 149.0(3) ?
C8 Fe1 C5 110.9(3) ?
C7 Fe1 C5 117.5(3) ?
C9 Fe1 C5 132.0(3) ?
C6 Fe1 C5 40.7(3) ?
C3 Fe1 C4 40.5(3) ?
C10 Fe1 C4 131.7(3) ?
C2 Fe1 C4 68.7(2) ?
C11 Fe1 C4 169.5(3) ?
C8 Fe1 C4 117.5(3) ?
C7 Fe1 C4 148.9(3) ?
C9 Fe1 C4 109.7(3) ?
C6 Fe1 C4 68.0(3) ?
C5 Fe1 C4 39.9(3) ?
C31 Fe3 C29 67.2(5) ?
C31 Fe3 C28 122.9(4) ?
C29 Fe3 C28 159.9(4) ?
C31 Fe3 C32 40.2(4) ?
C29 Fe3 C32 66.7(5) ?
C28 Fe3 C32 108.6(4) ?
C31 Fe3 C30 41.7(4) ?
C29 Fe3 C30 39.7(4) ?
C28 Fe3 C30 159.1(4) ?
C32 Fe3 C30 68.7(5) ?
C31 Fe3 C24 158.7(4) ?
C29 Fe3 C24 123.7(4) ?
C28 Fe3 C24 40.9(2) ?
C32 Fe3 C24 123.1(4) ?
C30 Fe3 C24 158.1(4) ?
C31 Fe3 C25 159.4(4) ?
C29 Fe3 C25 108.3(4) ?
C28 Fe3 C25 68.4(3) ?
C32 Fe3 C25 158.6(4) ?
C30 Fe3 C25 121.8(4) ?
C24 Fe3 C25 40.7(3) ?
C31 Fe3 C33 67.2(5) ?
C29 Fe3 C33 39.3(5) ?
C28 Fe3 C33 124.6(4) ?
C32 Fe3 C33 39.9(4) ?
C30 Fe3 C33 67.5(5) ?
C24 Fe3 C33 108.5(4) ?
C25 Fe3 C33 123.0(4) ?
C31 Fe3 C27 107.9(4) ?
C29 Fe3 C27 158.3(4) ?
C28 Fe3 C27 40.7(3) ?
C32 Fe3 C27 124.1(4) ?
C30 Fe3 C27 122.4(4) ?
C24 Fe3 C27 68.7(3) ?
C25 Fe3 C27 68.4(3) ?
C33 Fe3 C27 160.4(4) ?
C31 Fe3 C26 123.3(4) ?
C29 Fe3 C26 122.8(5) ?
C28 Fe3 C26 68.6(3) ?
C32 Fe3 C26 159.9(4) ?
C30 Fe3 C26 106.4(4) ?
C24 Fe3 C26 68.7(3) ?
C25 Fe3 C26 40.7(3) ?
C33 Fe3 C26 158.0(4) ?
C27 Fe3 C26 40.8(3) ?
C12 O3 Cu2 121.8(3) ?
C34 O7 Cu2 121.7(3) ?
C23 O6 Cu1 121.6(3) ?
C12 O4 Cu1 120.3(3) ?
C23 O5 Cu2 121.2(4) ?
C1 O2 Cu1 121.8(3) ?
C1 O1 Cu2 122.0(4) ?
C34 O8 Cu1 122.4(3) ?
C39 O10 Cu1 124.8(5) ?
C36 O9 Cu2 121.0(5) ?
C36 N1 C38 128.2(9) ?
C36 N1 C37 116.8(8) ?
C38 N1 C37 114.9(8) ?
C39 N2 C41 127.3(9) ?
C39 N2 C40 117.3(7) ?
C41 N2 C40 115.2(8) ?
O1 C1 O2 125.2(5) ?
O1 C1 C2 117.1(5) ?
O2 C1 C2 117.6(5) ?
C6 C2 C3 107.0(5) ?
C6 C2 C1 128.6(6) ?
C3 C2 C1 124.4(5) ?
C6 C2 Fe1 70.2(3) ?
C3 C2 Fe1 68.9(3) ?
C1 C2 Fe1 125.3(4) ?
C4 C3 C2 108.8(6) ?
C4 C3 Fe1 71.4(4) ?
C2 C3 Fe1 69.8(3) ?
C4 C3 H3 125.6 ?
C2 C3 H3 125.6 ?
Fe1 C3 H3 124.8 ?
C5 C4 C3 107.6(6) ?
C5 C4 Fe1 69.7(4) ?
C3 C4 Fe1 68.2(3) ?
C5 C4 H4 126.2 ?
C3 C4 H4 126.2 ?
Fe1 C4 H4 127.5 ?
C4 C5 C6 108.8(6) ?
C4 C5 Fe1 70.4(4) ?
C6 C5 Fe1 69.5(4) ?
C4 C5 H5 125.6 ?
C6 C5 H5 125.6 ?
Fe1 C5 H5 126.1 ?
C2 C6 C5 107.8(6) ?
C2 C6 Fe1 69.0(3) ?
C5 C6 Fe1 69.8(4) ?
C2 C6 H6 126.1 ?
C5 C6 H6 126.1 ?
Fe1 C6 H6 126.6 ?
C8 C7 C11 107.2(7) ?
C8 C7 Fe1 69.7(4) ?
C11 C7 Fe1 69.3(4) ?
C8 C7 H7 126.4 ?
C11 C7 H7 126.4 ?
Fe1 C7 H7 126.2 ?
C9 C8 C7 109.5(7) ?
C9 C8 Fe1 70.5(4) ?
C7 C8 Fe1 70.2(4) ?
C9 C8 H8 125.2 ?
C7 C8 H8 125.2 ?
Fe1 C8 H8 125.6 ?
C8 C9 C10 107.0(8) ?
C8 C9 Fe1 69.9(4) ?
C10 C9 Fe1 68.5(4) ?
C8 C9 H9 126.5 ?
C10 C9 H9 126.5 ?
Fe1 C9 H9 126.6 ?
C11 C10 C9 108.6(7) ?
C11 C10 Fe1 70.6(4) ?
C9 C10 Fe1 70.4(4) ?
C11 C10 H10 125.7 ?
C9 C10 H10 125.7 ?
Fe1 C10 H10 124.9 ?
C10 C11 C7 107.8(7) ?
C10 C11 Fe1 69.5(4) ?
C7 C11 Fe1 70.0(4) ?
C10 C11 H11 126.1 ?
C7 C11 H11 126.1 ?
Fe1 C11 H11 126.0 ?
O3 C12 O4 126.5(5) ?
O3 C12 C13 117.1(4) ?
O4 C12 C13 116.4(5) ?
C17 C13 C14 107.6(5) ?
C17 C13 C12 126.3(5) ?
C14 C13 C12 126.0(5) ?
C17 C13 Fe2 70.6(3) ?
C14 C13 Fe2 69.7(3) ?
C12 C13 Fe2 122.2(3) ?
C15 C14 C13 107.8(5) ?
C15 C14 Fe2 70.2(3) ?
C13 C14 Fe2 68.9(3) ?
C15 C14 H14 126.1 ?
C13 C14 H14 126.1 ?
Fe2 C14 H14 126.3 ?
C14 C15 C16 107.6(5) ?
C14 C15 Fe2 69.3(3) ?
C16 C15 Fe2 70.0(3) ?
C14 C15 H15 126.2 ?
C16 C15 H15 126.2 ?
Fe2 C15 H15 126.1 ?
C17 C16 C15 109.3(5) ?
C17 C16 Fe2 70.1(3) ?
C15 C16 Fe2 69.6(4) ?
C17 C16 H16 125.3 ?
C15 C16 H16 125.3 ?
Fe2 C16 H16 126.5 ?
C16 C17 C13 107.7(5) ?
C16 C17 Fe2 70.1(3) ?
C13 C17 Fe2 68.5(3) ?
C16 C17 H17 126.2 ?
C13 C17 H17 126.2 ?
Fe2 C17 H17 126.8 ?
C22 C18 C19 108.3(7) ?
C22 C18 Fe2 70.0(4) ?
C19 C18 Fe2 70.2(4) ?
C22 C18 H18 125.9 ?
C19 C18 H18 125.9 ?
Fe2 C18 H18 125.6 ?
C20 C19 C18 106.4(8) ?
C20 C19 Fe2 69.6(4) ?
C18 C19 Fe2 69.2(4) ?
C20 C19 H19 126.8 ?
C18 C19 H19 126.8 ?
Fe2 C19 H19 126.0 ?
C21 C20 C19 108.8(7) ?
C21 C20 Fe2 70.3(4) ?
C19 C20 Fe2 70.2(4) ?
C21 C20 H20 125.6 ?
C19 C20 H20 125.6 ?
Fe2 C20 H20 125.5 ?
C22 C21 C20 108.0(7) ?
C22 C21 Fe2 69.5(4) ?
C20 C21 Fe2 69.8(4) ?
C22 C21 H21 126.0 ?
C20 C21 H21 126.0 ?
Fe2 C21 H21 126.2 ?
C18 C22 C21 108.5(7) ?
C18 C22 Fe2 70.2(4) ?
C21 C22 Fe2 70.6(4) ?
C18 C22 H22 125.7 ?
C21 C22 H22 125.7 ?
Fe2 C22 H22 125.1 ?
O5 C23 O6 126.1(5) ?
O5 C23 C24 116.6(5) ?
O6 C23 C24 117.2(5) ?
C28 C24 C25 107.3(5) ?
C28 C24 C23 126.9(5) ?
C25 C24 C23 125.6(5) ?
C28 C24 Fe3 69.0(3) ?
C25 C24 Fe3 69.8(3) ?
C23 C24 Fe3 122.7(4) ?
C24 C25 C26 108.6(6) ?
C24 C25 Fe3 69.5(3) ?
C26 C25 Fe3 70.0(4) ?
C24 C25 H25 125.7 ?
C26 C25 H25 125.7 ?
Fe3 C25 H25 126.4 ?
C25 C26 C27 107.5(6) ?
C25 C26 Fe3 69.3(4) ?
C27 C26 Fe3 69.4(4) ?
C25 C26 H26 126.3 ?
C27 C26 H26 126.3 ?
Fe3 C26 H26 126.6 ?
C28 C27 C26 107.8(6) ?
C28 C27 Fe3 68.9(4) ?
C26 C27 Fe3 69.9(4) ?
C28 C27 H27 126.1 ?
C26 C27 H27 126.1 ?
Fe3 C27 H27 126.7 ?
C27 C28 C24 108.8(6) ?
C27 C28 Fe3 70.4(4) ?
C24 C28 Fe3 70.1(4) ?
C27 C28 H28 125.6 ?
C24 C28 H28 125.6 ?
Fe3 C28 H28 125.5 ?
C33 C29 C30 111.1(13) ?
C33 C29 Fe3 71.1(7) ?
C30 C29 Fe3 70.3(7) ?
C33 C29 H29 124.4 ?
C30 C29 H29 124.4 ?
Fe3 C29 H29 125.7 ?
C29 C30 C31 105.0(12) ?
C29 C30 Fe3 70.0(6) ?
C31 C30 Fe3 68.3(6) ?
C29 C30 H30 127.5 ?
C31 C30 H30 127.5 ?
Fe3 C30 H30 125.8 ?
C32 C31 C30 108.3(12) ?
C32 C31 Fe3 70.7(6) ?
C30 C31 Fe3 70.0(6) ?
C32 C31 H31 125.8 ?
C30 C31 H31 125.8 ?
Fe3 C31 H31 125.0 ?
C31 C32 C33 107.7(13) ?
C31 C32 Fe3 69.0(7) ?
C33 C32 Fe3 70.7(7) ?
C31 C32 H32 126.2 ?
C33 C32 H32 126.2 ?
Fe3 C32 H32 125.7 ?
C29 C33 C32 107.8(12) ?
C29 C33 Fe3 69.6(7) ?
C32 C33 Fe3 69.4(7) ?
C29 C33 H33 126.1 ?
C32 C33 H33 126.1 ?
Fe3 C33 H33 126.5 ?
C34 C35 H35A 109.5 ?
C34 C35 H35B 109.5 ?
H35A C35 H35B 109.5 ?
C34 C35 H35C 109.5 ?
H35A C35 H35C 109.5 ?
H35B C35 H35C 109.5 ?
O9 C36 N1 128.0(8) ?
O9 C36 H36 116.0 ?
N1 C36 H36 116.0 ?
N1 C37 H37A 109.5 ?
N1 C37 H37B 109.5 ?
H37A C37 H37B 109.5 ?
N1 C37 H37C 109.5 ?
H37A C37 H37C 109.5 ?
H37B C37 H37C 109.5 ?
N1 C38 H38A 109.5 ?
N1 C38 H38B 109.5 ?
H38A C38 H38B 109.5 ?
N1 C38 H38C 109.5 ?
H38A C38 H38C 109.5 ?
H38B C38 H38C 109.5 ?
O8 C34 O7 125.3(5) ?
O8 C34 C35 117.8(5) ?
O7 C34 C35 116.9(5) ?
N2 C40 H40A 109.5 ?
N2 C40 H40B 109.5 ?
H40A C40 H40B 109.5 ?
N2 C40 H40C 109.5 ?
H40A C40 H40C 109.5 ?
H40B C40 H40C 109.5 ?
N2 C41 H41A 109.5 ?
N2 C41 H41B 109.5 ?
H41A C41 H41B 109.5 ?
N2 C41 H41C 109.5 ?
H41A C41 H41C 109.5 ?
H41B C41 H41C 109.5 ?
O10 C39 N2 127.7(9) ?
O10 C39 H39 116.2 ?
N2 C39 H39 116.2 ?

loop_
_geom_bond_atom_site_label_1
_geom_bond_atom_site_label_2
_geom_bond_distance
_geom_bond_publ_flag
Cu1 O8 1.964(4) y
Cu1 O4 1.970(4) y
Cu1 O6 1.978(4) y
Cu1 O2 1.987(4) y
Cu1 O10 2.164(4) y
Cu1 Cu2 2.6183(11) y
Cu2 O1 1.945(4) y
Cu2 O3 1.963(4) y
Cu2 O5 1.973(4) y
Cu2 O7 1.988(4) y
Cu2 O9 2.161(4) y
Fe2 C13 2.025(5) ?
Fe2 C22 2.034(6) ?
Fe2 C14 2.036(6) ?
Fe2 C18 2.036(7) ?
Fe2 C20 2.042(7) ?
Fe2 C21 2.048(7) ?
Fe2 C15 2.049(6) ?
Fe2 C19 2.049(7) ?
Fe2 C16 2.053(6) ?
Fe2 C17 2.054(6) ?
Fe1 C3 2.013(6) ?
Fe1 C10 2.014(7) ?
Fe1 C2 2.025(6) ?
Fe1 C11 2.028(7) ?
Fe1 C8 2.031(7) ?
Fe1 C7 2.037(8) ?
Fe1 C9 2.039(7) ?
Fe1 C6 2.042(7) ?
Fe1 C5 2.046(6) ?
Fe1 C4 2.055(6) ?
Fe3 C31 2.000(9) ?
Fe3 C29 2.018(12) ?
Fe3 C28 2.019(7) ?
Fe3 C32 2.022(11) ?
Fe3 C30 2.023(10) ?
Fe3 C24 2.033(5) ?
Fe3 C25 2.037(6) ?
Fe3 C33 2.038(12) ?
Fe3 C27 2.040(8) ?
Fe3 C26 2.046(8) ?
O3 C12 1.249(6) ?
O7 C34 1.264(7) ?
O6 C23 1.257(6) ?
O4 C12 1.261(6) ?
O5 C23 1.255(6) ?
O2 C1 1.279(7) ?
O1 C1 1.249(6) ?
O8 C34 1.250(7) ?
O10 C39 1.211(7) ?
O9 C36 1.210(8) ?
N1 C36 1.287(8) ?
N1 C38 1.393(12) ?
N1 C37 1.460(15) ?
N2 C39 1.319(9) ?
N2 C41 1.389(12) ?
N2 C40 1.472(15) ?
C1 C2 1.474(7) ?
C2 C6 1.416(8) ?
C2 C3 1.423(9) ?
C3 C4 1.408(9) ?
C3 H3 0.9300 ?
C4 C5 1.399(11) ?
C4 H4 0.9300 ?
C5 C6 1.420(9) ?
C5 H5 0.9300 ?
C6 H6 0.9300 ?
C7 C8 1.396(12) ?
C7 C11 1.416(11) ?
C7 H7 0.9300 ?
C8 C9 1.377(12) ?
C8 H8 0.9300 ?
C9 C10 1.420(12) ?
C9 H9 0.9300 ?
C10 C11 1.381(11) ?
C10 H10 0.9300 ?
C11 H11 0.9300 ?
C12 C13 1.485(7) ?
C13 C17 1.424(8) ?
C13 C14 1.434(7) ?
C14 C15 1.413(8) ?
C14 H14 0.9300 ?
C15 C16 1.416(10) ?
C15 H15 0.9300 ?
C16 C17 1.399(8) ?
C16 H16 0.9300 ?
C17 H17 0.9300 ?
C18 C22 1.388(11) ?
C18 C19 1.420(12) ?
C18 H18 0.9300 ?
C19 C20 1.405(13) ?
C19 H19 0.9300 ?
C20 C21 1.394(11) ?
C20 H20 0.9300 ?
C21 C22 1.391(9) ?
C21 H21 0.9300 ?
C22 H22 0.9300 ?
C23 C24 1.486(7) ?
C24 C28 1.416(9) ?
C24 C25 1.416(9) ?
C25 C26 1.419(9) ?
C25 H25 0.9300 ?
C26 C27 1.423(11) ?
C26 H26 0.9300 ?
C27 C28 1.411(9) ?
C27 H27 0.9300 ?
C28 H28 0.9300 ?
C29 C33 1.364(16) ?
C29 C30 1.371(16) ?
C29 H29 0.9300 ?
C30 C31 1.431(16) ?
C30 H30 0.9300 ?
C31 C32 1.384(16) ?
C31 H31 0.9300 ?
C32 C33 1.386(15) ?
C32 H32 0.9300 ?
C33 H33 0.9300 ?
C35 C34 1.515(8) ?
C35 H35A 0.9600 ?
C35 H35B 0.9600 ?
C35 H35C 0.9600 ?
C36 H36 0.9300 ?
C37 H37A 0.9600 ?
C37 H37B 0.9600 ?
C37 H37C 0.9600 ?
C38 H38A 0.9600 ?
C38 H38B 0.9600 ?
C38 H38C 0.9600 ?
C40 H40A 0.9600 ?
C40 H40B 0.9600 ?
C40 H40C 0.9600 ?
C41 H41A 0.9600 ?
C41 H41B 0.9600 ?
C41 H41C 0.9600 ?
C39 H39 0.9300 ?
